data_4084252
loop_
_publ_author_name
'Figliola, Carlotta'
'Male, Louise'
'Horton, Peter N.'
'Pitak, Mateusz B.'
'Coles, Simon J.'
'Horswell, Sarah L.'
'Grainger, Richard S.'

_publ_section_title
;
 [FeFe]-Hydrogenase Synthetic Mimics Based onPeri-Substituted
 Dichalcogenides
;
_journal_issue 17
_journal_name_full Organometallics
_journal_page_first 4449
_journal_paper_doi 10.1021/om500683p
_journal_volume 33
_journal_year 2014
_chemical_formula_moiety 'C20 H8 Fe2 O6 Se2'
_chemical_formula_sum 'C20 H8 Fe2 O6 Se2'
_chemical_formula_weight 613.88
_chemical_name_systematic
;
[{Fe(CO)~3~}~2~(\m~2~-1,10-Se~2~-phenan)] 
;
_space_group_crystal_system monoclinic
_space_group_IT_number 14
_space_group_name_Hall '-P 2yn'
_space_group_name_H-M_alt 'P 1 21/n 1'
_symmetry_space_group_name_Hall '-P 2yn'
_symmetry_space_group_name_H-M 'P 1 21/n 1'
_atom_sites_solution_hydrogens geom
_audit_creation_method SHELXL-2013
_cell_angle_alpha 90
_cell_angle_beta 97.198(2)
_cell_angle_gamma 90
_cell_formula_units_Z 8
_cell_length_a 7.73650(10)
_cell_length_b 18.2484(3)
_cell_length_c 28.3551(4)
_cell_measurement_reflns_used 10979
_cell_measurement_temperature 100(2)
_cell_measurement_theta_max 74.1830
_cell_measurement_theta_min 3.9480
_cell_volume 3971.59(10)
_computing_cell_refinement
;
CrysAlisPro, Agilent Technologies,
Version 1.171.36.28 (release 01-02-2013 CrysAlis171 .NET)
(compiled Feb  1 2013,16:14:44)
;
_computing_data_collection
;
CrysAlisPro, Agilent Technologies,
Version 1.171.36.28 (release 01-02-2013 CrysAlis171 .NET)
(compiled Feb  1 2013,16:14:44)
;
_computing_data_reduction
;
CrysAlisPro, Agilent Technologies,
Version 1.171.36.28 (release 01-02-2013 CrysAlis171 .NET)
(compiled Feb  1 2013,16:14:44)
;
_computing_molecular_graphics
;
OLEX2 (Dolomanov, O.V., Bourhis, L.J., Gildea, R.J., Howard, J.A.K,
& Puschmann, H., 2009)
;
_computing_publication_material 'WinGX (Farrugia, 1999)'
_computing_structure_refinement 'SHELXL-2013 (Sheldrick, 2013)'
_computing_structure_solution 'SHELXS-2013 (Sheldrick, 2013)'
_diffrn_ambient_temperature 100(2)
_diffrn_detector_area_resol_mean 5.1768
_diffrn_measured_fraction_theta_full 0.996
_diffrn_measured_fraction_theta_max 0.961
_diffrn_measurement_device_type 'SuperNova, Dual, Cu at zero, Atlas'
_diffrn_radiation_monochromator mirror
_diffrn_radiation_source 'SuperNova (Cu) X-ray Source'
_diffrn_radiation_type 'Cu K\a'
_diffrn_radiation_wavelength 1.5418
_diffrn_reflns_av_R_equivalents 0.0316
_diffrn_reflns_av_unetI/netI 0.0352
_diffrn_reflns_Laue_measured_fraction_full 0.996
_diffrn_reflns_Laue_measured_fraction_max 0.961
_diffrn_reflns_limit_h_max 8
_diffrn_reflns_limit_h_min -9
_diffrn_reflns_limit_k_max 22
_diffrn_reflns_limit_k_min -21
_diffrn_reflns_limit_l_max 35
_diffrn_reflns_limit_l_min -32
_diffrn_reflns_number 16024
_diffrn_reflns_point_group_measured_fraction_full 0.996
_diffrn_reflns_point_group_measured_fraction_max 0.961
_diffrn_reflns_theta_full 67.684
_diffrn_reflns_theta_max 74.530
_diffrn_reflns_theta_min 2.886
_exptl_absorpt_coefficient_mu 16.241
_exptl_absorpt_correction_T_max 0.958
_exptl_absorpt_correction_T_min 0.878
_exptl_absorpt_correction_type gaussian
_exptl_absorpt_process_details
;
CrysAlisPro, Agilent Technologies,
Version 1.171.36.28 (release 01-02-2013 CrysAlis171 .NET)
(compiled Feb  1 2013,16:14:44)
Numerical absorption correction based on gaussian integration over
            a multifaceted crystal model
;
_exptl_crystal_colour Orange
_exptl_crystal_density_diffrn 2.053
_exptl_crystal_description Plate
_exptl_crystal_F_000 2368
_exptl_crystal_size_max 0.2077
_exptl_crystal_size_mid 0.1419
_exptl_crystal_size_min 0.0441
_refine_diff_density_max 2.360
_refine_diff_density_min -0.557
_refine_diff_density_rms 0.132
_refine_ls_extinction_method none
_refine_ls_goodness_of_fit_ref 1.044
_refine_ls_hydrogen_treatment constr
_refine_ls_matrix_type full
_refine_ls_number_parameters 554
_refine_ls_number_reflns 7810
_refine_ls_number_restraints 0
_refine_ls_restrained_S_all 1.044
_refine_ls_R_factor_all 0.0475
_refine_ls_R_factor_gt 0.0388
_refine_ls_shift/su_max 0.001
_refine_ls_shift/su_mean 0.000
_refine_ls_structure_factor_coef Fsqd
_refine_ls_weighting_details 'w=1/[\s^2^(Fo^2^)+(0.0478P)^2^+12.4733P] where P=(Fo^2^+2Fc^2^)/3'
_refine_ls_weighting_scheme calc
_refine_ls_wR_factor_gt 0.0948
_refine_ls_wR_factor_ref 0.1000
_reflns_Friedel_coverage 0.000
_reflns_number_gt 6825
_reflns_number_total 7810
_reflns_threshold_expression 'I > 2\s(I)'
_cod_data_source_file om500683p_si_002.cif
_cod_data_source_block 9
_cod_database_code 4084252
_shelx_space_group_comment
;
The symmetry employed for this shelxl refinement is uniquely defined
by the following loop, which should always be used as a source of
symmetry information in preference to the above space-group names.
They are only intended as comments.
;
_shelxl_version_number 2013-4

loop_
_space_group_symop_operation_xyz
'x, y, z'
'-x+1/2, y+1/2, -z+1/2'
'-x, -y, -z'
'x-1/2, -y-1/2, z-1/2'

loop_
_atom_site_label
_atom_site_type_symbol
_atom_site_fract_x
_atom_site_fract_y
_atom_site_fract_z
_atom_site_U_iso_or_equiv
_atom_site_adp_type
_atom_site_occupancy
_atom_site_site_symmetry_order
_atom_site_calc_flag
_atom_site_refinement_flags_posn
_atom_site_refinement_flags_adp
_atom_site_refinement_flags_occupancy
_atom_site_disorder_assembly
_atom_site_disorder_group
C1 C 0.1654(5) 0.4923(2) 0.39565(14) 0.0130(8) Uani 1 1 d . . . . .
C2 C 0.1333(5) 0.5289(2) 0.43557(13) 0.0140(8) Uani 1 1 d . . . . .
H2 H 0.0882 0.5023 0.4601 0.017 Uiso 1 1 calc R U . . .
C3 C 0.1648(5) 0.6056(2) 0.44194(14) 0.0167(8) Uani 1 1 d . . . . .
C4 C 0.2339(5) 0.6452(2) 0.40579(14) 0.0167(8) Uani 1 1 d . . . . .
C5 C 0.3554(6) 0.6437(2) 0.32889(15) 0.0208(9) Uani 1 1 d . . . . .
H5 H 0.3801 0.6945 0.3328 0.025 Uiso 1 1 calc R U . . .
C6 C 0.3961(6) 0.6086(3) 0.28873(16) 0.0231(9) Uani 1 1 d . . . . .
H6 H 0.4490 0.6350 0.2654 0.028 Uiso 1 1 calc R U . . .
C7 C 0.3594(6) 0.5346(3) 0.28251(14) 0.0202(9) Uani 1 1 d . . . . .
H7 H 0.3856 0.5106 0.2545 0.024 Uiso 1 1 calc R U . . .
C8 C 0.2848(6) 0.4953(2) 0.31673(14) 0.0177(8) Uani 1 1 d . . . . .
C9 C 0.2422(5) 0.5296(2) 0.35851(14) 0.0148(8) Uani 1 1 d . . . . .
C10 C 0.2780(6) 0.6064(2) 0.36433(14) 0.0164(8) Uani 1 1 d . . . . .
C11 C -0.1684(6) 0.4169(3) 0.30682(16) 0.0272(10) Uani 1 1 d . . . . .
C12 C -0.0274(6) 0.2990(3) 0.26506(16) 0.0228(9) Uani 1 1 d . . . . .
C13 C -0.1304(5) 0.2779(3) 0.34771(17) 0.0243(10) Uani 1 1 d . . . . .
C14 C 0.4982(6) 0.3473(2) 0.39333(14) 0.0176(8) Uani 1 1 d . . . . .
C15 C 0.2332(5) 0.2457(2) 0.40521(14) 0.0162(8) Uani 1 1 d . . . . .
C16 C 0.3630(6) 0.2442(2) 0.32626(14) 0.0176(8) Uani 1 1 d . . . . .
C17 C 0.1231(5) 0.6411(2) 0.48335(15) 0.0179(8) Uani 1 1 d . . . . .
H17 H 0.0784 0.6137 0.5076 0.021 Uiso 1 1 calc R U . . .
C18 C 0.1476(6) 0.7155(3) 0.48839(15) 0.0220(9) Uani 1 1 d . . . . .
H18 H 0.1209 0.7395 0.5163 0.026 Uiso 1 1 calc R U . . .
C19 C 0.2120(6) 0.7559(3) 0.45235(16) 0.0219(9) Uani 1 1 d . . . . .
H19 H 0.2256 0.8074 0.4556 0.026 Uiso 1 1 calc R U . . .
C20 C 0.2559(6) 0.7213(2) 0.41208(16) 0.0199(9) Uani 1 1 d . . . . .
H20 H 0.3017 0.7494 0.3883 0.024 Uiso 1 1 calc R U . . .
O1 O -0.2672(6) 0.4639(3) 0.30001(15) 0.0478(11) Uani 1 1 d . . . . .
O2 O -0.0356(5) 0.2702(2) 0.22947(12) 0.0313(8) Uani 1 1 d . . . . .
O3 O -0.2052(5) 0.2320(2) 0.36390(15) 0.0356(9) Uani 1 1 d . . . . .
O4 O 0.6271(4) 0.37059(19) 0.41090(11) 0.0248(7) Uani 1 1 d . . . . .
O5 O 0.1929(4) 0.20246(18) 0.43065(11) 0.0231(7) Uani 1 1 d . . . . .
O6 O 0.4073(5) 0.19945(19) 0.30285(11) 0.0274(7) Uani 1 1 d . . . . .
Fe1 Fe -0.00835(8) 0.34694(4) 0.32102(2) 0.01584(15) Uani 1 1 d . . . . .
Fe2 Fe 0.29170(8) 0.31419(3) 0.36436(2) 0.01145(14) Uani 1 1 d . . . . .
Se1 Se 0.09576(5) 0.39165(2) 0.39735(2) 0.01299(10) Uani 1 1 d . . . . .
Se2 Se 0.25313(6) 0.39416(2) 0.29886(2) 0.01524(11) Uani 1 1 d . . . . .
C101 C 0.7438(5) 0.3278(2) 0.08409(13) 0.0128(8) Uani 1 1 d . . . . .
C102 C 0.8091(5) 0.2882(2) 0.04930(13) 0.0144(8) Uani 1 1 d . . . . .
H102 H 0.8490 0.3135 0.0235 0.017 Uiso 1 1 calc R U . . .
C103 C 0.8192(5) 0.2110(2) 0.05052(13) 0.0160(8) Uani 1 1 d . . . . .
C104 C 0.7646(5) 0.1725(2) 0.08942(14) 0.0173(8) Uani 1 1 d . . . . .
C105 C 0.6319(6) 0.1769(3) 0.16449(15) 0.0197(9) Uani 1 1 d . . . . .
H105 H 0.6430 0.1251 0.1667 0.024 Uiso 1 1 calc R U . . .
C106 C 0.5553(6) 0.2147(3) 0.19855(15) 0.0217(9) Uani 1 1 d . . . . .
H106 H 0.5092 0.1887 0.2232 0.026 Uiso 1 1 calc R U . . .
C107 C 0.5456(6) 0.2904(3) 0.19692(14) 0.0189(9) Uani 1 1 d . . . . .
H107 H 0.4925 0.3162 0.2204 0.023 Uiso 1 1 calc R U . . .
C108 C 0.6130(5) 0.3288(2) 0.16116(13) 0.0136(8) Uani 1 1 d . . . . .
C109 C 0.6837(5) 0.2920(2) 0.12408(14) 0.0140(8) Uani 1 1 d . . . . .
C110 C 0.6939(5) 0.2139(2) 0.12641(14) 0.0167(8) Uani 1 1 d . . . . .
C111 C 0.3312(6) 0.4645(3) 0.07487(16) 0.0242(10) Uani 1 1 d . . . . .
C112 C 0.4554(8) 0.5704(3) 0.13955(17) 0.0300(11) Uani 1 1 d . . . . .
C113 C 0.5660(7) 0.5685(3) 0.05629(17) 0.0269(10) Uani 1 1 d . . . . .
C114 C 1.0295(7) 0.4338(4) 0.16338(17) 0.0387(14) Uani 1 1 d . . . . .
C115 C 0.9458(7) 0.5612(3) 0.11264(19) 0.0341(12) Uani 1 1 d . . . . .
C117 C 0.8858(6) 0.1717(2) 0.01363(14) 0.0176(8) Uani 1 1 d . . . . .
H117 H 0.9247 0.1976 -0.0121 0.021 Uiso 1 1 calc R U . . .
C118 C 0.8946(6) 0.0969(3) 0.01478(15) 0.0198(9) Uani 1 1 d . . . . .
H118 H 0.9369 0.0711 -0.0105 0.024 Uiso 1 1 calc R U . . .
C119 C 0.8414(6) 0.0580(2) 0.05327(16) 0.0224(9) Uani 1 1 d . . . . .
H119 H 0.8490 0.0061 0.0541 0.027 Uiso 1 1 calc R U . . .
C120 C 0.7782(6) 0.0954(3) 0.08979(16) 0.0203(9) Uani 1 1 d . . . . .
H120 H 0.7432 0.0687 0.1157 0.024 Uiso 1 1 calc R U . . .
O101 O 0.2008(5) 0.4422(2) 0.05787(14) 0.0354(8) Uani 1 1 d . . . . .
O102 O 0.4073(6) 0.6123(2) 0.16476(13) 0.0399(10) Uani 1 1 d . . . . .
O103 O 0.5875(5) 0.6105(2) 0.02788(13) 0.0368(9) Uani 1 1 d . . . . .
O104 O 1.1446(5) 0.3955(4) 0.17332(16) 0.0632(16) Uani 1 1 d . . . . .
O105 O 1.0071(6) 0.6059(2) 0.09207(15) 0.0472(11) Uani 1 1 d . . . . .
C116 C 0.867(2) 0.5414(7) 0.2003(5) 0.027(3) Uani 0.574(12) 1 d . . P A 1
O106 O 0.8736(15) 0.5734(6) 0.2344(3) 0.047(2) Uani 0.574(12) 1 d . . P A 1
C16' C 0.814(3) 0.5628(11) 0.1906(7) 0.031(4) Uani 0.426(12) 1 d . . P A 2
O16' O 0.794(2) 0.6013(8) 0.2211(5) 0.047(2) Uani 0.426(12) 1 d . . P A 2
Fe11 Fe 0.53557(10) 0.50258(4) 0.10191(2) 0.01854(15) Uani 1 1 d . . . . .
Fe12 Fe 0.84515(10) 0.49206(5) 0.14488(3) 0.02582(18) Uani 1 1 d . . . . .
Se11 Se 0.75414(6) 0.43190(2) 0.07226(2) 0.01512(10) Uani 1 1 d . . . . .
Se12 Se 0.60425(6) 0.43279(2) 0.17155(2) 0.01692(11) Uani 1 1 d . . . . .

loop_
_atom_site_aniso_label
_atom_site_aniso_U_11
_atom_site_aniso_U_22
_atom_site_aniso_U_33
_atom_site_aniso_U_23
_atom_site_aniso_U_13
_atom_site_aniso_U_12
C1 0.0124(18) 0.0121(19) 0.0144(18) 0.0015(15) 0.0015(14) 0.0015(15)
C2 0.0161(19) 0.016(2) 0.0097(17) -0.0018(15) 0.0007(14) -0.0002(16)
C3 0.018(2) 0.015(2) 0.0163(19) -0.0012(16) 0.0001(15) 0.0023(16)
C4 0.019(2) 0.015(2) 0.0142(19) -0.0002(16) -0.0038(15) 0.0049(16)
C5 0.030(2) 0.011(2) 0.020(2) 0.0067(16) 0.0001(17) -0.0007(18)
C6 0.030(2) 0.021(2) 0.019(2) 0.0090(17) 0.0074(18) -0.0008(19)
C7 0.026(2) 0.025(2) 0.0103(18) 0.0012(17) 0.0035(16) 0.0020(19)
C8 0.024(2) 0.015(2) 0.0134(19) 0.0018(16) -0.0006(16) 0.0033(17)
C9 0.0152(19) 0.015(2) 0.0136(18) 0.0032(15) -0.0020(15) 0.0005(16)
C10 0.022(2) 0.014(2) 0.0118(18) 0.0009(15) -0.0009(15) 0.0060(17)
C11 0.029(2) 0.030(3) 0.020(2) -0.0036(19) -0.0045(18) 0.008(2)
C12 0.024(2) 0.018(2) 0.024(2) -0.0065(18) -0.0040(17) 0.0044(18)
C13 0.012(2) 0.029(3) 0.031(2) -0.014(2) 0.0012(17) -0.0018(19)
C14 0.027(2) 0.016(2) 0.0119(18) -0.0006(15) 0.0079(16) 0.0042(18)
C15 0.0175(19) 0.016(2) 0.0150(19) -0.0034(16) 0.0026(15) 0.0019(16)
C16 0.023(2) 0.014(2) 0.0159(19) 0.0029(16) 0.0034(16) 0.0037(17)
C17 0.018(2) 0.019(2) 0.0173(19) -0.0035(16) 0.0019(16) 0.0012(17)
C18 0.027(2) 0.020(2) 0.020(2) -0.0070(17) 0.0032(17) 0.0019(18)
C19 0.024(2) 0.014(2) 0.026(2) -0.0040(17) -0.0012(18) 0.0006(18)
C20 0.021(2) 0.014(2) 0.024(2) 0.0028(17) -0.0003(17) 0.0018(17)
O1 0.050(2) 0.048(3) 0.042(2) -0.007(2) -0.0095(19) 0.026(2)
O2 0.0358(19) 0.0304(19) 0.0247(17) -0.0135(15) -0.0078(14) 0.0083(16)
O3 0.0281(18) 0.0229(19) 0.058(2) -0.0075(17) 0.0148(17) -0.0093(15)
O4 0.0200(16) 0.0286(18) 0.0247(16) -0.0053(14) -0.0010(13) -0.0043(14)
O5 0.0345(18) 0.0169(16) 0.0189(15) 0.0016(13) 0.0072(13) -0.0047(14)
O6 0.0389(19) 0.0197(17) 0.0256(16) -0.0047(14) 0.0123(14) 0.0071(15)
Fe1 0.0164(3) 0.0140(3) 0.0164(3) -0.0049(3) -0.0009(2) 0.0019(3)
Fe2 0.0147(3) 0.0103(3) 0.0095(3) -0.0015(2) 0.0024(2) 0.0012(2)
Se1 0.0163(2) 0.0108(2) 0.01250(19) -0.00200(15) 0.00449(15) -0.00017(16)
Se2 0.0241(2) 0.0126(2) 0.00948(19) -0.00130(15) 0.00392(16) 0.00096(17)
C101 0.0150(18) 0.0110(19) 0.0117(18) -0.0003(15) -0.0008(14) -0.0018(15)
C102 0.0180(19) 0.018(2) 0.0073(16) -0.0014(15) 0.0018(14) -0.0042(16)
C103 0.0180(19) 0.020(2) 0.0093(17) -0.0032(16) -0.0007(14) -0.0012(17)
C104 0.017(2) 0.020(2) 0.0137(19) -0.0016(16) -0.0029(15) -0.0007(17)
C105 0.024(2) 0.017(2) 0.018(2) 0.0050(17) 0.0036(17) 0.0032(18)
C106 0.027(2) 0.023(2) 0.016(2) 0.0095(17) 0.0059(17) 0.0048(19)
C107 0.025(2) 0.020(2) 0.0125(19) 0.0028(16) 0.0053(16) 0.0031(18)
C108 0.0165(19) 0.0138(19) 0.0099(17) 0.0002(15) -0.0008(14) -0.0012(16)
C109 0.0119(18) 0.017(2) 0.0128(18) 0.0013(15) 0.0012(14) 0.0007(16)
C110 0.0152(19) 0.019(2) 0.0154(19) 0.0022(16) 0.0006(15) 0.0009(16)
C111 0.032(3) 0.017(2) 0.026(2) 0.0038(18) 0.0124(19) 0.012(2)
C112 0.056(3) 0.015(2) 0.023(2) 0.0023(19) 0.020(2) 0.007(2)
C113 0.045(3) 0.012(2) 0.028(2) -0.0026(19) 0.020(2) 0.004(2)
C114 0.028(3) 0.069(4) 0.018(2) 0.006(2) 0.001(2) -0.021(3)
C115 0.036(3) 0.035(3) 0.033(3) -0.016(2) 0.015(2) -0.024(2)
C117 0.022(2) 0.019(2) 0.0114(18) -0.0014(16) -0.0003(15) 0.0038(17)
C118 0.024(2) 0.021(2) 0.0146(19) -0.0057(17) 0.0010(16) 0.0052(18)
C119 0.025(2) 0.014(2) 0.028(2) -0.0034(17) 0.0010(18) 0.0042(18)
C120 0.020(2) 0.019(2) 0.022(2) 0.0036(17) 0.0015(17) 0.0007(18)
O101 0.0279(19) 0.035(2) 0.044(2) -0.0083(17) 0.0054(16) 0.0033(16)
O102 0.081(3) 0.0173(17) 0.0271(18) 0.0011(14) 0.0269(19) 0.0153(18)
O103 0.061(3) 0.0211(18) 0.0327(19) 0.0080(15) 0.0252(18) 0.0050(17)
O104 0.028(2) 0.118(5) 0.041(2) 0.035(3) -0.0058(18) -0.004(3)
O105 0.062(3) 0.035(2) 0.049(2) -0.0083(19) 0.027(2) -0.026(2)
C116 0.041(8) 0.016(6) 0.027(7) -0.005(5) 0.013(5) -0.010(5)
O106 0.078(7) 0.038(5) 0.028(4) -0.021(3) 0.021(4) -0.030(4)
C16' 0.037(11) 0.027(11) 0.029(9) -0.002(7) 0.008(7) -0.016(8)
O16' 0.078(7) 0.038(5) 0.028(4) -0.021(3) 0.021(4) -0.030(4)
Fe11 0.0318(4) 0.0090(3) 0.0172(3) -0.0008(3) 0.0123(3) 0.0004(3)
Fe12 0.0327(4) 0.0283(4) 0.0185(3) -0.0112(3) 0.0115(3) -0.0177(3)
Se11 0.0216(2) 0.0127(2) 0.0123(2) -0.00162(15) 0.00676(16) -0.00297(17)
Se12 0.0244(2) 0.0151(2) 0.0127(2) -0.00314(16) 0.00774(16) -0.00376(17)

loop_
_atom_type_symbol
_atom_type_description
_atom_type_scat_dispersion_real
_atom_type_scat_dispersion_imag
_atom_type_scat_source
C C 0.0181 0.0091 'International Tables Vol C Tables 4.2.6.8 and 6.1.1.4'
H H 0.0000 0.0000 'International Tables Vol C Tables 4.2.6.8 and 6.1.1.4'
O O 0.0492 0.0322 'International Tables Vol C Tables 4.2.6.8 and 6.1.1.4'
Fe Fe -1.1336 3.1974 'International Tables Vol C Tables 4.2.6.8 and 6.1.1.4'
Se Se -0.7943 1.1372 'International Tables Vol C Tables 4.2.6.8 and 6.1.1.4'

loop_
_geom_angle_atom_site_label_1
_geom_angle_atom_site_label_2
_geom_angle_atom_site_label_3
_geom_angle
C2 C1 C9 120.6(4)
C2 C1 Se1 111.6(3)
C9 C1 Se1 127.8(3)
C1 C2 C3 122.6(4)
C1 C2 H2 118.7
C3 C2 H2 118.7
C4 C3 C17 120.9(4)
C4 C3 C2 118.9(4)
C17 C3 C2 120.1(4)
C20 C4 C3 117.6(4)
C20 C4 C10 123.2(4)
C3 C4 C10 119.2(4)
C6 C5 C10 121.8(4)
C6 C5 H5 119.1
C10 C5 H5 119.1
C5 C6 C7 119.6(4)
C5 C6 H6 120.2
C7 C6 H6 120.2
C6 C7 C8 120.7(4)
C6 C7 H7 119.6
C8 C7 H7 119.6
C7 C8 C9 121.1(4)
C7 C8 Se2 111.3(3)
C9 C8 Se2 127.7(3)
C8 C9 C10 117.9(4)
C8 C9 C1 124.2(4)
C10 C9 C1 117.9(4)
C5 C10 C9 119.0(4)
C5 C10 C4 120.4(4)
C9 C10 C4 120.6(4)
O1 C11 Fe1 176.1(5)
O2 C12 Fe1 177.9(5)
O3 C13 Fe1 177.5(4)
O4 C14 Fe2 177.6(4)
O5 C15 Fe2 178.7(4)
O6 C16 Fe2 178.9(4)
C18 C17 C3 119.7(4)
C18 C17 H17 120.1
C3 C17 H17 120.1
C17 C18 C19 120.0(4)
C17 C18 H18 120.0
C19 C18 H18 120.0
C20 C19 C18 120.6(4)
C20 C19 H19 119.7
C18 C19 H19 119.7
C19 C20 C4 121.1(4)
C19 C20 H20 119.5
C4 C20 H20 119.5
C11 Fe1 C13 102.1(2)
C11 Fe1 C12 99.8(2)
C13 Fe1 C12 92.4(2)
C11 Fe1 Se2 105.79(18)
C13 Fe1 Se2 151.99(15)
C12 Fe1 Se2 85.46(16)
C11 Fe1 Se1 96.13(15)
C13 Fe1 Se1 89.60(14)
C12 Fe1 Se1 163.14(15)
Se2 Fe1 Se1 84.97(3)
C11 Fe1 Fe2 146.70(17)
C13 Fe1 Fe2 97.30(15)
C12 Fe1 Fe2 106.18(14)
Se2 Fe1 Fe2 57.01(2)
Se1 Fe1 Fe2 56.97(2)
C15 Fe2 C16 90.84(19)
C15 Fe2 C14 102.67(19)
C16 Fe2 C14 100.97(19)
C15 Fe2 Se1 86.25(13)
C16 Fe2 Se1 157.69(14)
C14 Fe2 Se1 101.25(13)
C15 Fe2 Se2 157.21(13)
C16 Fe2 Se2 89.10(13)
C14 Fe2 Se2 99.72(14)
Se1 Fe2 Se2 85.23(2)
C15 Fe2 Fe1 100.66(13)
C16 Fe2 Fe1 101.82(14)
C14 Fe2 Fe1 146.91(14)
Se1 Fe2 Fe1 57.25(2)
Se2 Fe2 Fe1 57.16(2)
C1 Se1 Fe2 111.66(12)
C1 Se1 Fe1 111.91(12)
Fe2 Se1 Fe1 65.79(2)
C8 Se2 Fe2 112.86(12)
C8 Se2 Fe1 111.50(13)
Fe2 Se2 Fe1 65.83(2)
C102 C101 C109 120.9(4)
C102 C101 Se11 111.5(3)
C109 C101 Se11 127.5(3)
C101 C102 C103 122.2(4)
C101 C102 H102 118.9
C103 C102 H102 118.9
C102 C103 C104 119.6(4)
C102 C103 C117 120.7(4)
C104 C103 C117 119.7(4)
C120 C104 C103 118.1(4)
C120 C104 C110 123.2(4)
C103 C104 C110 118.6(4)
C106 C105 C110 120.9(4)
C106 C105 H105 119.5
C110 C105 H105 119.5
C105 C106 C107 120.1(4)
C105 C106 H106 119.9
C107 C106 H106 119.9
C106 C107 C108 120.3(4)
C106 C107 H107 119.8
C108 C107 H107 119.8
C107 C108 C109 121.3(4)
C107 C108 Se12 111.3(3)
C109 C108 Se12 127.4(3)
C108 C109 C110 117.6(4)
C108 C109 C101 124.4(4)
C110 C109 C101 118.0(4)
C105 C110 C109 119.5(4)
C105 C110 C104 119.8(4)
C109 C110 C104 120.6(4)
O101 C111 Fe11 178.4(4)
O102 C112 Fe11 177.7(5)
O103 C113 Fe11 179.0(5)
O104 C114 Fe12 177.2(6)
O105 C115 Fe12 178.7(6)
C118 C117 C103 120.6(4)
C118 C117 H117 119.7
C103 C117 H117 119.7
C117 C118 C119 120.3(4)
C117 C118 H118 119.9
C119 C118 H118 119.9
C120 C119 C118 119.9(4)
C120 C119 H119 120.1
C118 C119 H119 120.1
C119 C120 C104 121.4(4)
C119 C120 H120 119.3
C104 C120 H120 119.3
O106 C116 Fe12 176.9(13)
O16' C16' Fe12 174.3(17)
C112 Fe11 C113 93.0(2)
C112 Fe11 C111 99.7(2)
C113 Fe11 C111 97.9(2)
C112 Fe11 Se12 86.12(16)
C113 Fe11 Se12 157.91(18)
C111 Fe11 Se12 103.98(15)
C112 Fe11 Se11 154.7(2)
C113 Fe11 Se11 86.89(15)
C111 Fe11 Se11 105.45(14)
Se12 Fe11 Se11 84.65(3)
C112 Fe11 Fe12 98.12(19)
C113 Fe11 Fe12 101.15(18)
C111 Fe11 Fe12 153.07(15)
Se12 Fe11 Fe12 57.29(3)
Se11 Fe11 Fe12 57.24(3)
C115 Fe12 C116 95.4(5)
C115 Fe12 C114 100.7(3)
C116 Fe12 C114 93.2(5)
C115 Fe12 C16' 88.3(6)
C114 Fe12 C16' 111.9(7)
C115 Fe12 Se12 153.8(2)
C116 Fe12 Se12 86.6(5)
C114 Fe12 Se12 105.31(17)
C16' Fe12 Se12 85.3(6)
C115 Fe12 Se11 89.07(16)
C116 Fe12 Se11 168.1(5)
C114 Fe12 Se11 96.78(19)
C16' Fe12 Se11 151.2(6)
Se12 Fe12 Se11 84.56(3)
C115 Fe12 Fe11 98.36(19)
C116 Fe12 Fe11 111.0(5)
C114 Fe12 Fe11 147.5(2)
C16' Fe12 Fe11 94.8(6)
Se12 Fe12 Fe11 57.07(2)
Se11 Fe12 Fe11 57.31(2)
C101 Se11 Fe12 108.67(11)
C101 Se11 Fe11 115.31(12)
Fe12 Se11 Fe11 65.45(3)
C108 Se12 Fe11 114.45(11)
C108 Se12 Fe12 111.02(12)
Fe11 Se12 Fe12 65.64(3)

loop_
_geom_bond_atom_site_label_1
_geom_bond_atom_site_label_2
_geom_bond_distance
C1 C2 1.363(6)
C1 C9 1.443(6)
C1 Se1 1.917(4)
C2 C3 1.428(6)
C2 H2 0.9500
C3 C4 1.413(6)
C3 C17 1.413(6)
C4 C20 1.408(6)
C4 C10 1.450(6)
C5 C6 1.377(6)
C5 C10 1.408(6)
C5 H5 0.9500
C6 C7 1.387(7)
C6 H6 0.9500
C7 C8 1.390(6)
C7 H7 0.9500
C8 C9 1.415(6)
C8 Se2 1.921(4)
C9 C10 1.433(6)
C11 O1 1.148(6)
C11 Fe1 1.789(5)
C12 O2 1.132(6)
C12 Fe1 1.802(4)
C13 O3 1.146(6)
C13 Fe1 1.797(5)
C14 O4 1.140(5)
C14 Fe2 1.807(5)
C15 O5 1.139(5)
C15 Fe2 1.800(4)
C16 O6 1.133(5)
C16 Fe2 1.803(4)
C17 C18 1.376(6)
C17 H17 0.9500
C18 C19 1.401(7)
C18 H18 0.9500
C19 C20 1.384(6)
C19 H19 0.9500
C20 H20 0.9500
Fe1 Se2 2.3555(8)
Fe1 Se1 2.3584(7)
Fe1 Fe2 2.5575(9)
Fe2 Se1 2.3509(7)
Fe2 Se2 2.3514(7)
C101 C102 1.370(6)
C101 C109 1.435(5)
C101 Se11 1.933(4)
C102 C103 1.411(6)
C102 H102 0.9500
C103 C104 1.416(6)
C103 C117 1.417(6)
C104 C120 1.409(6)
C104 C110 1.455(6)
C105 C106 1.380(6)
C105 C110 1.408(6)
C105 H105 0.9500
C106 C107 1.385(6)
C106 H106 0.9500
C107 C108 1.387(6)
C107 H107 0.9500
C108 C109 1.414(6)
C108 Se12 1.923(4)
C109 C110 1.428(6)
C111 O101 1.137(6)
C111 Fe11 1.807(5)
C112 O102 1.141(6)
C112 Fe11 1.794(5)
C113 O103 1.138(6)
C113 Fe11 1.804(5)
C114 O104 1.140(8)
C114 Fe12 1.803(7)
C115 O105 1.141(7)
C115 Fe12 1.792(5)
C117 C118 1.366(6)
C117 H117 0.9500
C118 C119 1.406(7)
C118 H118 0.9500
C119 C120 1.380(6)
C119 H119 0.9500
C120 H120 0.9500
C116 O106 1.126(16)
C116 Fe12 1.800(14)
C16' O16' 1.14(2)
C16' Fe12 1.87(2)
Fe11 Se12 2.3538(8)
Fe11 Se11 2.3635(8)
Fe11 Fe12 2.5546(11)
Fe12 Se12 2.3598(8)
Fe12 Se11 2.3617(8)

loop_
_geom_torsion_atom_site_label_1
_geom_torsion_atom_site_label_2
_geom_torsion_atom_site_label_3
_geom_torsion_atom_site_label_4
_geom_torsion
C9 C1 C2 C3 3.2(6)
Se1 C1 C2 C3 -176.6(3)
C1 C2 C3 C4 -0.8(6)
C1 C2 C3 C17 177.7(4)
C17 C3 C4 C20 -1.4(6)
C2 C3 C4 C20 177.1(4)
C17 C3 C4 C10 178.8(4)
C2 C3 C4 C10 -2.8(6)
C10 C5 C6 C7 0.5(7)
C5 C6 C7 C8 -1.1(7)
C6 C7 C8 C9 0.8(7)
C6 C7 C8 Se2 -179.0(3)
C7 C8 C9 C10 0.2(6)
Se2 C8 C9 C10 179.9(3)
C7 C8 C9 C1 -179.7(4)
Se2 C8 C9 C1 0.0(6)
C2 C1 C9 C8 177.9(4)
Se1 C1 C9 C8 -2.3(6)
C2 C1 C9 C10 -2.0(6)
Se1 C1 C9 C10 177.8(3)
C6 C5 C10 C9 0.5(7)
C6 C5 C10 C4 -178.9(4)
C8 C9 C10 C5 -0.8(6)
C1 C9 C10 C5 179.1(4)
C8 C9 C10 C4 178.6(4)
C1 C9 C10 C4 -1.5(6)
C20 C4 C10 C5 3.4(6)
C3 C4 C10 C5 -176.7(4)
C20 C4 C10 C9 -176.0(4)
C3 C4 C10 C9 3.9(6)
C4 C3 C17 C18 0.9(6)
C2 C3 C17 C18 -177.5(4)
C3 C17 C18 C19 0.6(7)
C17 C18 C19 C20 -1.8(7)
C18 C19 C20 C4 1.3(7)
C3 C4 C20 C19 0.2(6)
C10 C4 C20 C19 -179.9(4)
C109 C101 C102 C103 0.7(6)
Se11 C101 C102 C103 178.6(3)
C101 C102 C103 C104 -1.7(6)
C101 C102 C103 C117 179.3(4)
C102 C103 C104 C120 -179.3(4)
C117 C103 C104 C120 -0.2(6)
C102 C103 C104 C110 2.0(6)
C117 C103 C104 C110 -178.9(4)
C110 C105 C106 C107 -3.0(7)
C105 C106 C107 C108 -0.2(7)
C106 C107 C108 C109 3.8(6)
C106 C107 C108 Se12 -173.8(3)
C107 C108 C109 C110 -4.1(6)
Se12 C108 C109 C110 173.0(3)
C107 C108 C109 C101 175.2(4)
Se12 C108 C109 C101 -7.8(6)
C102 C101 C109 C108 -179.3(4)
Se11 C101 C109 C108 3.1(6)
C102 C101 C109 C110 -0.1(6)
Se11 C101 C109 C110 -177.6(3)
C106 C105 C110 C109 2.6(6)
C106 C105 C110 C104 -176.3(4)
C108 C109 C110 C105 0.9(6)
C101 C109 C110 C105 -178.3(4)
C108 C109 C110 C104 179.8(4)
C101 C109 C110 C104 0.5(6)
C120 C104 C110 C105 -1.2(6)
C103 C104 C110 C105 177.4(4)
C120 C104 C110 C109 179.9(4)
C103 C104 C110 C109 -1.5(6)
C102 C103 C117 C118 -179.7(4)
C104 C103 C117 C118 1.3(6)
C103 C117 C118 C119 -1.5(7)
C117 C118 C119 C120 0.7(7)
C118 C119 C120 C104 0.3(7)
C103 C104 C120 C119 -0.6(6)
C110 C104 C120 C119 178.1(4)
